data_7103710
loop_
_publ_author_name
'Lebold, Terry P.'
'Stringle, Donald L. B.'
'Workentin, Mark S.'
'Corrigan, John F.'

_publ_section_title
;
 Functionalizing the surface of II--VI clusters: redox active centres on
 the adamantoid complex [Cd~4~Cl~4~{\m-(SeC~5~H~4~)Fe(C~5~H~5~)}~6~]^2-^
;
_journal_coden_ASTM CHCOFS
_journal_issue 12
_journal_name_full
;
 Chemical Communications (Cambridge, United Kingdom)
;
_journal_page_first 1398
_journal_page_last 1399
_journal_paper_doi 10.1039/b302829a
_journal_year 2003
_chemical_formula_sum 'C82 H106 Cd4 Cl4 Fe6 O P2 Se6'
_chemical_formula_weight 2569.87
_space_group_IT_number 2
_symmetry_cell_setting triclinic
_symmetry_space_group_name_Hall '-P 1'
_symmetry_space_group_name_H-M 'P -1'
_atom_sites_solution_hydrogens geom
_atom_sites_solution_primary direct
_atom_sites_solution_secondary difmap
_audit_creation_method SHELXL-97
_cell_angle_alpha 84.0927(4)
_cell_angle_beta 83.5737(4)
_cell_angle_gamma 88.3638(5)
_cell_formula_units_Z 2
_cell_length_a 14.8446(2)
_cell_length_b 15.0614(2)
_cell_length_c 20.9175(3)
_cell_measurement_reflns_used 33951
_cell_measurement_temperature 293(2)
_cell_measurement_theta_max 25.04
_cell_measurement_theta_min 1.36
_cell_volume 4621.99(11)
_computing_cell_refinement DenzoSMN
_computing_data_collection 'Nonius Collect'
_computing_data_reduction DenzoSMN
_computing_molecular_graphics SCHAKAL
_computing_publication_material 'Bruker SHELXTL'
_computing_structure_refinement 'SHELXL-97 (Sheldrick, 1997)'
_computing_structure_solution 'SHELXS-97 (Sheldrick, 1990)'
_diffrn_ambient_temperature 293(2)
_diffrn_measured_fraction_theta_full 0.995
_diffrn_measured_fraction_theta_max 0.995
_diffrn_measurement_device_type 'Nonius KappaCCD'
_diffrn_measurement_method 'Phi frames plus omega to complete'
_diffrn_radiation_monochromator graphite
_diffrn_radiation_source 'fine-focus sealed tube'
_diffrn_radiation_type MoK\a
_diffrn_radiation_wavelength 0.71073
_diffrn_reflns_av_R_equivalents 0.0299
_diffrn_reflns_av_sigmaI/netI 0.0672
_diffrn_reflns_limit_h_max 17
_diffrn_reflns_limit_h_min -15
_diffrn_reflns_limit_k_max 17
_diffrn_reflns_limit_k_min -17
_diffrn_reflns_limit_l_max 24
_diffrn_reflns_limit_l_min -24
_diffrn_reflns_number 25898
_diffrn_reflns_theta_full 25.04
_diffrn_reflns_theta_max 25.04
_diffrn_reflns_theta_min 1.36
_exptl_absorpt_coefficient_mu 4.366
_exptl_absorpt_correction_type Scalepack
_exptl_crystal_colour orange
_exptl_crystal_density_diffrn 1.847
_exptl_crystal_density_method 'not measured'
_exptl_crystal_description block
_exptl_crystal_F_000 2512
_exptl_crystal_size_max 0.25
_exptl_crystal_size_mid 0.23
_exptl_crystal_size_min 0.15
_refine_diff_density_max 0.967
_refine_diff_density_min -1.075
_refine_diff_density_rms 0.220
_refine_ls_extinction_method none
_refine_ls_goodness_of_fit_ref 1.043
_refine_ls_hydrogen_treatment mixed
_refine_ls_matrix_type full
_refine_ls_number_parameters 831
_refine_ls_number_reflns 16266
_refine_ls_number_restraints 0
_refine_ls_restrained_S_all 1.043
_refine_ls_R_factor_all 0.1002
_refine_ls_R_factor_gt 0.0525
_refine_ls_shift/su_max 0.013
_refine_ls_shift/su_mean 0.000
_refine_ls_structure_factor_coef Fsqd
_refine_ls_weighting_details 'calc w=1/[\s^2^(Fo^2^)+(0.0846P)^2^+0.0000P] where P=(Fo^2^+2Fc^2^)/3'
_refine_ls_weighting_scheme calc
_refine_ls_wR_factor_gt 0.1350
_refine_ls_wR_factor_ref 0.1582
_reflns_number_gt 10203
_reflns_number_total 16266
_reflns_threshold_expression >2sigma(I)
_cod_data_source_file b302829a.txt
_cod_data_source_block 02119
_cod_depositor_comments
;
The following automatic conversions were performed:
'_symmetry_cell_setting' value 'Triclinic' changed to 'triclinic'
according to '/home/saulius/struct/CIF-dictionaries/cif_core.dic'
dictionary named 'cif_core.dic' version 2.4.1 from 2010-06-29.

Automatic conversion script
Id: cif_fix_enum 1527 2010-12-29 10:47:43Z saulius 
;
_cod_original_sg_symbol_H-M P-1
_cod_database_code 7103710

loop_
_symmetry_equiv_pos_as_xyz
'x, y, z'
'-x, -y, -z'

loop_
_atom_site_label
_atom_site_type_symbol
_atom_site_fract_x
_atom_site_fract_y
_atom_site_fract_z
_atom_site_U_iso_or_equiv
_atom_site_adp_type
_atom_site_occupancy
_atom_site_symmetry_multiplicity
_atom_site_calc_flag
_atom_site_refinement_flags
_atom_site_disorder_assembly
_atom_site_disorder_group
Cd1 Cd 0.61153(4) -0.22109(3) 0.33693(3) 0.04880(16) Uani 1 1 d . . .
Cd2 Cd 0.69883(4) 0.04300(3) 0.28871(3) 0.05491(17) Uani 1 1 d . . .
Cd3 Cd 0.87476(4) -0.15990(4) 0.23140(3) 0.05985(18) Uani 1 1 d . . .
Cd4 Cd 0.63054(4) -0.12484(4) 0.14780(3) 0.05510(17) Uani 1 1 d . . .
Cl1 Cl 0.55472(14) -0.35143(12) 0.41067(11) 0.0697(6) Uani 1 1 d . . .
Cl2 Cl 0.69644(19) 0.19155(14) 0.32581(12) 0.0891(8) Uani 1 1 d . . .
Cl3 Cl 1.03243(15) -0.20620(18) 0.21276(15) 0.0957(8) Uani 1 1 d . . .
Cl4 Cl 0.56064(18) -0.10423(17) 0.04651(12) 0.0880(7) Uani 1 1 d . . .
Se1 Se 0.61573(5) -0.06534(5) 0.38454(4) 0.0506(2) Uani 1 1 d . . .
Se2 Se 0.78254(5) -0.27583(5) 0.31469(4) 0.0570(2) Uani 1 1 d . . .
Se3 Se 0.52042(5) -0.21732(5) 0.23665(4) 0.0543(2) Uani 1 1 d . . .
Se4 Se 0.87046(5) 0.01225(5) 0.24626(4) 0.0593(2) Uani 1 1 d . . .
Se5 Se 0.80528(6) -0.15282(5) 0.11795(4) 0.0602(2) Uani 1 1 d . . .
Se6 Se 0.60298(6) 0.03645(5) 0.18923(4) 0.0658(2) Uani 1 1 d . . .
Fe1 Fe 0.37431(7) -0.06293(7) 0.41437(6) 0.0561(3) Uani 1 1 d . . .
Fe2 Fe 0.91713(8) -0.27914(7) 0.44480(6) 0.0621(3) Uani 1 1 d . . .
Fe3 Fe 0.50519(10) -0.40307(8) 0.14869(7) 0.0782(4) Uani 1 1 d . . .
Fe4 Fe 1.01909(8) 0.12189(8) 0.32926(7) 0.0687(4) Uani 1 1 d . . .
Fe5 Fe 0.91250(10) -0.33233(8) 0.04195(7) 0.0847(5) Uani 1 1 d . . .
Fe6 Fe 0.69621(10) 0.22984(8) 0.09636(7) 0.0809(4) Uani 1 1 d . . .
C1 C 0.4977(5) -0.0120(5) 0.3774(4) 0.053(2) Uani 1 1 d . . .
C2 C 0.4407(5) -0.0161(5) 0.3280(4) 0.063(2) Uani 1 1 d . . .
H2A H 0.4528 -0.0484 0.2923 0.076 Uiso 1 1 calc R . .
C3 C 0.3619(6) 0.0371(6) 0.3419(5) 0.076(3) Uani 1 1 d . . .
H3A H 0.3139 0.0463 0.3168 0.092 Uiso 1 1 calc R . .
C4 C 0.3692(6) 0.0731(5) 0.3998(5) 0.075(3) Uani 1 1 d . . .
H4A H 0.3266 0.1104 0.4201 0.090 Uiso 1 1 calc R . .
C5 C 0.4522(6) 0.0434(5) 0.4227(4) 0.062(2) Uani 1 1 d . . .
H5A H 0.4733 0.0574 0.4606 0.075 Uiso 1 1 calc R . .
C6 C 0.3962(6) -0.1816(5) 0.4663(5) 0.068(2) Uani 1 1 d . . .
H6A H 0.4527 -0.2056 0.4745 0.081 Uiso 1 1 calc R . .
C7 C 0.3516(7) -0.1944(6) 0.4134(5) 0.076(3) Uani 1 1 d . . .
H7A H 0.3735 -0.2281 0.3799 0.092 Uiso 1 1 calc R . .
C8 C 0.2697(6) -0.1492(7) 0.4183(5) 0.085(3) Uani 1 1 d . . .
H8A H 0.2265 -0.1481 0.3892 0.102 Uiso 1 1 calc R . .
C9 C 0.2622(7) -0.1052(6) 0.4746(5) 0.084(3) Uani 1 1 d . . .
H9A H 0.2140 -0.0688 0.4890 0.101 Uiso 1 1 calc R . .
C10 C 0.3420(6) -0.1263(6) 0.5056(4) 0.074(3) Uani 1 1 d . . .
H10A H 0.3554 -0.1071 0.5443 0.088 Uiso 1 1 calc R . .
C11 C 0.8061(5) -0.2461(5) 0.3976(4) 0.061(2) Uani 1 1 d . . .
C12 C 0.7823(6) -0.3005(6) 0.4558(5) 0.074(3) Uani 1 1 d . . .
H12A H 0.7541 -0.3554 0.4591 0.089 Uiso 1 1 calc R . .
C13 C 0.8075(6) -0.2593(7) 0.5076(5) 0.084(3) Uani 1 1 d . . .
H13A H 0.8003 -0.2822 0.5509 0.100 Uiso 1 1 calc R . .
C14 C 0.8455(6) -0.1775(6) 0.4828(5) 0.079(3) Uani 1 1 d . . .
H14A H 0.8664 -0.1357 0.5071 0.095 Uiso 1 1 calc R . .
C15 C 0.8470(6) -0.1684(5) 0.4136(5) 0.065(2) Uani 1 1 d . . .
H15A H 0.8701 -0.1211 0.3850 0.078 Uiso 1 1 calc R . .
C16 C 1.0068(9) -0.3391(12) 0.3834(7) 0.119(5) Uani 1 1 d . . .
H16A H 0.9981 -0.3474 0.3411 0.142 Uiso 1 1 calc R . .
C17 C 0.9816(8) -0.3997(8) 0.4380(8) 0.111(4) Uani 1 1 d . . .
H17A H 0.9541 -0.4546 0.4387 0.134 Uiso 1 1 calc R . .
C18 C 1.0065(8) -0.3605(9) 0.4907(7) 0.108(4) Uani 1 1 d . . .
H18A H 0.9975 -0.3851 0.5336 0.130 Uiso 1 1 calc R . .
C19 C 1.0472(7) -0.2783(9) 0.4694(8) 0.106(4) Uani 1 1 d . . .
H19A H 1.0704 -0.2392 0.4948 0.127 Uiso 1 1 calc R . .
C20 C 1.0459(7) -0.2671(8) 0.4020(10) 0.114(5) Uani 1 1 d . . .
H20A H 1.0681 -0.2182 0.3746 0.137 Uiso 1 1 calc R . .
C21 C 0.5381(5) -0.3393(5) 0.2241(4) 0.060(2) Uani 1 1 d . . .
C22 C 0.4753(7) -0.4104(6) 0.2460(4) 0.080(3) Uani 1 1 d . . .
H22A H 0.4178 -0.4045 0.2681 0.096 Uiso 1 1 calc R . .
C23 C 0.5168(10) -0.4895(6) 0.2279(6) 0.101(4) Uani 1 1 d . . .
H23A H 0.4908 -0.5456 0.2364 0.122 Uiso 1 1 calc R . .
C24 C 0.6016(9) -0.4732(6) 0.1957(6) 0.095(3) Uani 1 1 d . . .
H24A H 0.6418 -0.5156 0.1789 0.114 Uiso 1 1 calc R . .
C25 C 0.6170(6) -0.3807(6) 0.1927(4) 0.074(2) Uani 1 1 d . . .
H25A H 0.6692 -0.3517 0.1736 0.089 Uiso 1 1 calc R . .
C26 C 0.4502(8) -0.3141(8) 0.0841(5) 0.094(3) Uani 1 1 d . . .
H26A H 0.4395 -0.2540 0.0893 0.113 Uiso 1 1 calc R . .
C27 C 0.3904(9) -0.3822(11) 0.1040(6) 0.121(4) Uani 1 1 d . . .
H27A H 0.3317 -0.3758 0.1240 0.145 Uiso 1 1 calc R . .
C28 C 0.4342(14) -0.4654(10) 0.0887(8) 0.142(7) Uani 1 1 d . . .
H28A H 0.4112 -0.5227 0.0973 0.171 Uiso 1 1 calc R . .
C29 C 0.5220(13) -0.4390(10) 0.0570(7) 0.138(6) Uani 1 1 d . . .
H29A H 0.5663 -0.4782 0.0409 0.165 Uiso 1 1 calc R . .
C30 C 0.5308(8) -0.3515(10) 0.0541(5) 0.103(3) Uani 1 1 d . . .
H30A H 0.5815 -0.3198 0.0355 0.123 Uiso 1 1 calc R . .
C31 C 0.9361(6) 0.0210(5) 0.3196(5) 0.065(2) Uani 1 1 d . . .
C32 C 1.0257(7) -0.0109(5) 0.3235(6) 0.085(3) Uani 1 1 d . . .
H32A H 1.0612 -0.0406 0.2926 0.101 Uiso 1 1 calc R . .
C33 C 1.0519(8) 0.0107(6) 0.3837(7) 0.105(4) Uani 1 1 d . . .
H33A H 1.1077 -0.0011 0.3993 0.126 Uiso 1 1 calc R . .
C34 C 0.9776(8) 0.0527(6) 0.4141(5) 0.085(3) Uani 1 1 d . . .
H34A H 0.9755 0.0722 0.4550 0.102 Uiso 1 1 calc R . .
C35 C 0.9064(6) 0.0621(6) 0.3758(4) 0.072(2) Uani 1 1 d . . .
H35A H 0.8505 0.0900 0.3855 0.087 Uiso 1 1 calc R . .
C36 C 1.010(2) 0.2123(16) 0.2538(11) 0.170(11) Uani 1 1 d . . .
H36A H 0.9732 0.2055 0.2216 0.205 Uiso 1 1 calc R . .
C37 C 1.093(2) 0.1881(12) 0.2532(11) 0.181(10) Uani 1 1 d . . .
H37A H 1.1272 0.1629 0.2194 0.217 Uiso 1 1 calc R . .
C38 C 1.1264(11) 0.2054(10) 0.3133(11) 0.140(6) Uani 1 1 d . . .
H38A H 1.1836 0.1921 0.3262 0.168 Uiso 1 1 calc R . .
C39 C 1.0561(16) 0.2451(9) 0.3460(8) 0.120(5) Uani 1 1 d . . .
H39A H 1.0557 0.2656 0.3865 0.144 Uiso 1 1 calc R . .
C40 C 0.9853(14) 0.2500(9) 0.3093(15) 0.152(7) Uani 1 1 d . . .
H40A H 0.9286 0.2753 0.3207 0.182 Uiso 1 1 calc R . .
C41 C 0.8105(6) -0.2750(5) 0.0983(5) 0.073(3) Uani 1 1 d . . .
C42 C 0.7771(7) -0.3065(7) 0.0442(6) 0.093(3) Uani 1 1 d . . .
H42A H 0.7481 -0.2728 0.0125 0.112 Uiso 1 1 calc R . .
C43 C 0.7966(9) -0.4000(8) 0.0477(7) 0.111(4) Uani 1 1 d . . .
H43A H 0.7822 -0.4381 0.0181 0.134 Uiso 1 1 calc R . .
C44 C 0.8397(9) -0.4250(6) 0.1012(7) 0.105(4) Uani 1 1 d . . .
H44A H 0.8588 -0.4828 0.1138 0.126 Uiso 1 1 calc R . .
C45 C 0.8512(6) -0.3493(6) 0.1346(5) 0.079(3) Uani 1 1 d . . .
H45A H 0.8791 -0.3479 0.1722 0.095 Uiso 1 1 calc R . .
C46 C 1.0011(9) -0.2339(8) 0.0117(8) 0.111(5) Uani 1 1 d . . .
H46A H 0.9924 -0.1755 0.0220 0.133 Uiso 1 1 calc R . .
C47 C 0.9753(10) -0.2698(11) -0.0412(8) 0.141(6) Uani 1 1 d . . .
H47A H 0.9488 -0.2371 -0.0745 0.169 Uiso 1 1 calc R . .
C48 C 0.9934(13) -0.3598(13) -0.0387(9) 0.147(6) Uani 1 1 d . . .
H48A H 0.9790 -0.3983 -0.0679 0.177 Uiso 1 1 calc R . .
C49 C 1.0366(10) -0.3821(9) 0.0148(11) 0.142(7) Uani 1 1 d . . .
H49A H 1.0581 -0.4388 0.0283 0.171 Uiso 1 1 calc R . .
C50 C 1.0435(7) -0.3042(11) 0.0467(7) 0.117(4) Uani 1 1 d . . .
H50A H 1.0711 -0.3006 0.0840 0.141 Uiso 1 1 calc R . .
C51 C 0.6691(6) 0.0988(5) 0.1153(4) 0.068(2) Uani 1 1 d . . .
C52 C 0.7669(7) 0.1114(6) 0.1047(5) 0.081(3) Uani 1 1 d . . .
H52A H 0.8091 0.0934 0.1333 0.097 Uiso 1 1 calc R . .
C53 C 0.7844(8) 0.1573(6) 0.0410(6) 0.092(3) Uani 1 1 d . . .
H53A H 0.8410 0.1751 0.0209 0.111 Uiso 1 1 calc R . .
C54 C 0.7019(9) 0.1706(6) 0.0143(5) 0.088(3) Uani 1 1 d . . .
H54A H 0.6956 0.1987 -0.0267 0.106 Uiso 1 1 calc R . .
C55 C 0.6313(7) 0.1359(6) 0.0579(5) 0.080(3) Uani 1 1 d . . .
H55A H 0.5703 0.1366 0.0512 0.096 Uiso 1 1 calc R . .
C56 C 0.6378(12) 0.2971(7) 0.1701(7) 0.111(4) Uani 1 1 d . . .
H56A H 0.5998 0.2734 0.2058 0.133 Uiso 1 1 calc R . .
C57 C 0.7292(11) 0.3036(7) 0.1666(7) 0.112(4) Uani 1 1 d . . .
H57A H 0.7648 0.2842 0.1993 0.134 Uiso 1 1 calc R . .
C58 C 0.7601(12) 0.3431(9) 0.1069(8) 0.129(5) Uani 1 1 d . . .
H58A H 0.8206 0.3553 0.0930 0.155 Uiso 1 1 calc R . .
C59 C 0.6902(16) 0.3624(8) 0.0701(7) 0.149(7) Uani 1 1 d . . .
H59A H 0.6937 0.3892 0.0279 0.179 Uiso 1 1 calc R . .
C60 C 0.6106(12) 0.3325(8) 0.1105(9) 0.131(5) Uani 1 1 d . . .
H60A H 0.5516 0.3359 0.0993 0.157 Uiso 1 1 calc R . .
P1 P 0.63866(19) -0.61007(16) 0.41704(14) 0.0814(7) Uani 1 1 d . . .
H1 H 0.6688 -0.6968 0.4240 0.100 Uiso 1 1 d . . .
C61 C 0.5183(8) -0.6104(7) 0.4082(6) 0.114(4) Uiso 1 1 d . . .
H61A H 0.4851 -0.6189 0.4510 0.137 Uiso 1 1 calc R . .
H61B H 0.5011 -0.5522 0.3885 0.137 Uiso 1 1 calc R . .
C62 C 0.4903(8) -0.6772(8) 0.3704(7) 0.125(4) Uiso 1 1 d . . .
H62A H 0.5055 -0.7355 0.3908 0.150 Uiso 1 1 calc R . .
H62B H 0.5249 -0.6700 0.3280 0.150 Uiso 1 1 calc R . .
C63 C 0.3922(10) -0.6751(9) 0.3615(7) 0.151(5) Uiso 1 1 d . . .
H63A H 0.3798 -0.7219 0.3361 0.227 Uiso 1 1 calc R . .
H63B H 0.3765 -0.6184 0.3397 0.227 Uiso 1 1 calc R . .
H63C H 0.3570 -0.6835 0.4030 0.227 Uiso 1 1 calc R . .
C64 C 0.6962(8) -0.5574(7) 0.3462(6) 0.110(4) Uiso 1 1 d . . .
H64A H 0.6776 -0.5842 0.3096 0.132 Uiso 1 1 calc R . .
H64B H 0.6771 -0.4952 0.3421 0.132 Uiso 1 1 calc R . .
C65 C 0.7928(9) -0.5614(8) 0.3422(7) 0.131(4) Uiso 1 1 d . . .
H65A H 0.8114 -0.6224 0.3547 0.158 Uiso 1 1 calc R . .
H65B H 0.8121 -0.5244 0.3732 0.158 Uiso 1 1 calc R . .
C66 C 0.8406(9) -0.5324(8) 0.2773(7) 0.137(5) Uiso 1 1 d . . .
H66A H 0.9049 -0.5374 0.2790 0.205 Uiso 1 1 calc R . .
H66B H 0.8243 -0.4714 0.2648 0.205 Uiso 1 1 calc R . .
H66C H 0.8233 -0.5696 0.2462 0.205 Uiso 1 1 calc R . .
C67 C 0.6541(6) -0.5625(6) 0.4886(5) 0.076(2) Uiso 1 1 d . . .
H67A H 0.6472 -0.4982 0.4807 0.092 Uiso 1 1 calc R . .
H67B H 0.6063 -0.5831 0.5218 0.092 Uiso 1 1 calc R . .
C68 C 0.7442(7) -0.5832(7) 0.5143(5) 0.097(3) Uiso 1 1 d . . .
H68A H 0.7920 -0.5552 0.4842 0.116 Uiso 1 1 calc R . .
H68B H 0.7553 -0.6472 0.5174 0.116 Uiso 1 1 calc R . .
C69 C 0.7477(9) -0.5502(8) 0.5815(7) 0.138(5) Uiso 1 1 d . . .
H69A H 0.8058 -0.5653 0.5961 0.207 Uiso 1 1 calc R . .
H69B H 0.7009 -0.5782 0.6116 0.207 Uiso 1 1 calc R . .
H69C H 0.7387 -0.4866 0.5785 0.207 Uiso 1 1 calc R . .
P2 P 0.6777(3) -0.0039(3) -0.10655(19) 0.1279(12) Uani 1 1 d . . .
H2 H 0.6056 0.0114 -0.0619 0.150 Uiso 1 1 d . . .
C70 C 0.6475(19) -0.1005(19) -0.1436(15) 0.306(14) Uiso 1 1 d . . .
H70A H 0.5826 -0.0947 -0.1457 0.367 Uiso 1 1 calc R . .
H70B H 0.6753 -0.0918 -0.1880 0.367 Uiso 1 1 calc R . .
C71 C 0.6602(15) -0.1741(15) -0.1271(11) 0.220(9) Uiso 1 1 d . . .
H71A H 0.6316 -0.1870 -0.0833 0.264 Uiso 1 1 calc R . .
H71B H 0.7249 -0.1844 -0.1265 0.264 Uiso 1 1 calc R . .
C72 C 0.6221(16) -0.2437(15) -0.1728(13) 0.281(12) Uiso 1 1 d . . .
H72A H 0.6384 -0.3037 -0.1576 0.422 Uiso 1 1 calc R . .
H72B H 0.6484 -0.2303 -0.2166 0.422 Uiso 1 1 calc R . .
H72C H 0.5573 -0.2378 -0.1708 0.422 Uiso 1 1 calc R . .
C73 C 0.6945(17) 0.1060(16) -0.1580(14) 0.265(12) Uiso 1 1 d . . .
H73A H 0.6329 0.1281 -0.1606 0.318 Uiso 1 1 calc R . .
H73B H 0.7194 0.1430 -0.1293 0.318 Uiso 1 1 calc R . .
C74 C 0.7285(16) 0.1299(15) -0.2049(13) 0.235(10) Uiso 1 1 d . . .
H74A H 0.7055 0.0913 -0.2335 0.282 Uiso 1 1 calc R . .
H74B H 0.7907 0.1100 -0.2017 0.282 Uiso 1 1 calc R . .
C75 C 0.7389(9) 0.2126(8) -0.2444(7) 0.131(4) Uiso 1 1 d . . .
H75A H 0.7720 0.2027 -0.2853 0.197 Uiso 1 1 calc R . .
H75B H 0.7715 0.2530 -0.2232 0.197 Uiso 1 1 calc R . .
H75C H 0.6802 0.2378 -0.2513 0.197 Uiso 1 1 calc R . .
C76 C 0.7716(9) -0.0164(9) -0.0639(7) 0.131(4) Uiso 1 1 d . . .
H76A H 0.7759 0.0361 -0.0412 0.157 Uiso 1 1 calc R . .
H76B H 0.7624 -0.0673 -0.0316 0.157 Uiso 1 1 calc R . .
C77 C 0.8542(14) -0.0288(13) -0.1020(10) 0.209(8) Uiso 1 1 d . . .
H77A H 0.8529 0.0094 -0.1421 0.251 Uiso 1 1 calc R . .
H77B H 0.8568 -0.0900 -0.1128 0.251 Uiso 1 1 calc R . .
C78 C 0.9397(12) -0.0117(11) -0.0750(9) 0.187(7) Uiso 1 1 d . . .
H78A H 0.9903 -0.0191 -0.1070 0.280 Uiso 1 1 calc R . .
H78B H 0.9459 -0.0531 -0.0376 0.280 Uiso 1 1 calc R . .
H78C H 0.9384 0.0482 -0.0629 0.280 Uiso 1 1 calc R . .
O1S O 0.811(2) -0.4342(17) -0.1715(16) 0.389(13) Uiso 1 1 d . . .
C1S C 0.791(2) -0.463(2) -0.2437(19) 0.348(18) Uiso 1 1 d . . .
H1SA H 0.7406 -0.5034 -0.2401 0.417 Uiso 1 1 calc R . .
H1SB H 0.7806 -0.4117 -0.2736 0.417 Uiso 1 1 calc R . .
C2S C 0.866(3) -0.503(2) -0.2603(18) 0.360(19) Uiso 1 1 d . . .
H2SA H 0.9141 -0.4611 -0.2752 0.432 Uiso 1 1 calc R . .
H2SB H 0.8599 -0.5433 -0.2927 0.432 Uiso 1 1 calc R . .
C3S C 0.876(2) -0.551(2) -0.1949(18) 0.321(16) Uiso 1 1 d . . .
H3SA H 0.8215 -0.5803 -0.1752 0.386 Uiso 1 1 calc R . .
H3SB H 0.9270 -0.5931 -0.1961 0.386 Uiso 1 1 calc R . .
C4S C 0.892(2) -0.482(3) -0.1679(18) 0.345(18) Uiso 1 1 d . . .
H4SA H 0.9432 -0.4494 -0.1913 0.414 Uiso 1 1 calc R . .
H4SB H 0.9044 -0.4979 -0.1235 0.414 Uiso 1 1 calc R . .

loop_
_atom_site_aniso_label
_atom_site_aniso_U_11
_atom_site_aniso_U_22
_atom_site_aniso_U_33
_atom_site_aniso_U_23
_atom_site_aniso_U_13
_atom_site_aniso_U_12
Cd1 0.0463(3) 0.0527(3) 0.0481(4) -0.0054(2) -0.0086(3) 0.0008(2)
Cd2 0.0537(4) 0.0561(3) 0.0557(4) -0.0124(3) -0.0043(3) 0.0028(3)
Cd3 0.0451(4) 0.0723(4) 0.0637(4) -0.0147(3) -0.0066(3) 0.0032(3)
Cd4 0.0552(4) 0.0593(3) 0.0520(4) -0.0047(3) -0.0125(3) 0.0016(3)
Cl1 0.0680(14) 0.0615(12) 0.0733(16) 0.0091(10) 0.0047(11) 0.0000(10)
Cl2 0.132(2) 0.0601(12) 0.0751(17) -0.0216(11) -0.0006(15) 0.0058(13)
Cl3 0.0481(14) 0.1240(19) 0.116(2) -0.0223(16) -0.0076(14) 0.0148(12)
Cl4 0.0920(18) 0.1131(18) 0.0613(16) 0.0094(13) -0.0338(13) -0.0123(14)
Se1 0.0498(5) 0.0540(4) 0.0490(5) -0.0100(3) -0.0070(4) 0.0031(3)
Se2 0.0465(5) 0.0623(5) 0.0636(6) -0.0118(4) -0.0084(4) 0.0050(3)
Se3 0.0503(5) 0.0644(5) 0.0503(5) -0.0096(4) -0.0123(4) 0.0006(4)
Se4 0.0521(5) 0.0709(5) 0.0571(6) -0.0134(4) -0.0089(4) 0.0012(4)
Se5 0.0582(5) 0.0612(5) 0.0623(6) -0.0117(4) -0.0068(4) 0.0027(4)
Se6 0.0676(6) 0.0687(5) 0.0615(6) -0.0090(4) -0.0077(4) 0.0010(4)
Fe1 0.0481(7) 0.0710(7) 0.0485(7) -0.0096(5) -0.0011(5) 0.0081(5)
Fe2 0.0504(7) 0.0622(7) 0.0748(9) 0.0018(6) -0.0199(6) 0.0015(5)
Fe3 0.1036(11) 0.0755(8) 0.0622(9) -0.0183(7) -0.0283(8) 0.0001(7)
Fe4 0.0661(8) 0.0684(7) 0.0754(9) -0.0138(6) -0.0162(7) -0.0074(6)
Fe5 0.0886(10) 0.0705(8) 0.0903(11) -0.0201(7) 0.0207(8) 0.0003(7)
Fe6 0.1100(11) 0.0633(7) 0.0704(10) -0.0096(6) -0.0118(8) 0.0004(7)
C1 0.053(5) 0.057(4) 0.046(5) 0.000(4) 0.001(4) 0.005(3)
C2 0.060(5) 0.086(6) 0.043(5) -0.006(4) -0.003(4) 0.011(4)
C3 0.078(7) 0.093(6) 0.058(6) -0.007(5) -0.015(5) 0.031(5)
C4 0.070(6) 0.059(5) 0.087(8) -0.006(5) 0.016(5) 0.022(4)
C5 0.064(6) 0.057(5) 0.063(6) -0.011(4) 0.008(4) 0.012(4)
C6 0.061(6) 0.063(5) 0.072(7) 0.010(5) 0.006(5) -0.005(4)
C7 0.074(7) 0.079(6) 0.073(7) -0.017(5) 0.015(6) -0.019(5)
C8 0.055(6) 0.121(8) 0.083(8) -0.015(6) -0.009(5) -0.012(6)
C9 0.061(7) 0.110(7) 0.079(8) -0.020(6) 0.018(6) -0.001(5)
C10 0.075(7) 0.085(6) 0.056(6) -0.004(5) 0.014(5) -0.020(5)
C11 0.052(5) 0.070(5) 0.060(6) -0.007(4) -0.012(4) 0.012(4)
C12 0.056(6) 0.095(6) 0.071(7) -0.001(5) -0.006(5) -0.018(5)
C13 0.052(6) 0.134(9) 0.064(7) 0.007(6) -0.016(5) -0.013(5)
C14 0.063(6) 0.095(7) 0.086(8) -0.033(6) -0.025(5) 0.009(5)
C15 0.074(6) 0.051(5) 0.072(7) -0.006(4) -0.019(5) 0.005(4)
C16 0.086(9) 0.178(13) 0.095(10) -0.038(10) -0.023(7) 0.080(9)
C17 0.120(10) 0.091(8) 0.129(12) -0.017(9) -0.044(9) 0.036(7)
C18 0.109(9) 0.099(9) 0.116(11) 0.015(8) -0.042(8) 0.039(7)
C19 0.055(7) 0.130(11) 0.146(13) -0.047(9) -0.052(7) 0.032(6)
C20 0.048(7) 0.106(9) 0.187(17) -0.008(10) -0.014(8) -0.002(6)
C21 0.059(5) 0.081(5) 0.043(5) -0.012(4) -0.011(4) -0.004(4)
C22 0.093(7) 0.096(7) 0.053(6) -0.010(5) -0.011(5) -0.027(6)
C23 0.172(12) 0.053(6) 0.087(9) -0.003(5) -0.048(8) -0.025(7)
C24 0.141(11) 0.061(6) 0.091(9) -0.023(5) -0.045(8) 0.022(6)
C25 0.074(6) 0.092(7) 0.061(6) -0.020(5) -0.016(5) 0.006(5)
C26 0.097(8) 0.106(8) 0.089(8) -0.021(6) -0.047(7) 0.009(7)
C27 0.099(9) 0.167(12) 0.107(11) -0.023(9) -0.040(7) -0.033(10)
C28 0.229(19) 0.107(10) 0.112(12) -0.012(8) -0.098(12) -0.067(12)
C29 0.23(2) 0.106(10) 0.098(11) -0.042(8) -0.091(12) 0.044(11)
C30 0.110(10) 0.141(11) 0.060(7) -0.018(7) -0.020(6) 0.010(8)
C31 0.054(5) 0.064(5) 0.077(7) -0.001(4) -0.015(5) -0.008(4)
C32 0.076(7) 0.068(5) 0.117(9) -0.016(5) -0.039(6) 0.009(5)
C33 0.110(9) 0.084(7) 0.134(11) -0.010(7) -0.079(9) 0.006(6)
C34 0.098(8) 0.097(7) 0.066(7) -0.019(5) -0.023(6) -0.018(6)
C35 0.070(6) 0.093(6) 0.059(6) -0.020(5) -0.014(5) -0.014(5)
C36 0.21(2) 0.170(18) 0.127(17) 0.080(14) -0.070(17) -0.131(19)
C37 0.24(2) 0.176(16) 0.114(16) -0.043(12) 0.080(17) -0.121(19)
C38 0.111(12) 0.118(11) 0.19(2) -0.015(11) -0.005(12) -0.059(9)
C39 0.149(14) 0.085(8) 0.133(13) -0.027(8) -0.020(13) -0.029(9)
C40 0.134(15) 0.081(9) 0.22(2) 0.036(12) -0.002(17) 0.010(9)
C41 0.072(6) 0.061(5) 0.086(7) -0.022(5) 0.006(5) -0.001(4)
C42 0.102(8) 0.089(7) 0.094(9) -0.029(6) -0.011(6) -0.016(6)
C43 0.115(10) 0.097(9) 0.126(12) -0.053(8) 0.012(9) -0.029(7)
C44 0.125(10) 0.055(6) 0.130(12) -0.021(7) 0.021(9) -0.010(6)
C45 0.068(6) 0.072(6) 0.094(8) -0.007(5) 0.008(5) -0.005(5)
C46 0.107(10) 0.080(8) 0.139(13) -0.032(9) 0.038(9) -0.009(7)
C47 0.159(14) 0.108(10) 0.127(14) 0.025(9) 0.061(11) 0.031(9)
C48 0.165(16) 0.148(16) 0.119(14) -0.035(11) 0.047(12) -0.005(11)
C49 0.119(12) 0.090(9) 0.197(19) -0.013(12) 0.064(12) 0.031(8)
C50 0.066(8) 0.151(12) 0.125(12) -0.010(10) 0.031(7) -0.013(8)
C51 0.072(6) 0.063(5) 0.070(7) -0.010(4) -0.013(5) 0.004(4)
C52 0.082(7) 0.075(6) 0.085(8) -0.003(5) -0.012(6) 0.001(5)
C53 0.099(9) 0.074(6) 0.095(9) -0.002(6) 0.026(7) -0.010(6)
C54 0.123(10) 0.079(6) 0.062(7) -0.002(5) -0.011(7) 0.003(6)
C55 0.086(7) 0.073(6) 0.084(8) -0.014(5) -0.022(6) 0.010(5)
C56 0.169(14) 0.070(7) 0.093(11) -0.031(6) 0.005(10) -0.004(8)
C57 0.155(13) 0.095(8) 0.095(11) -0.031(7) -0.023(9) -0.030(8)
C58 0.199(17) 0.103(9) 0.085(11) -0.011(8) -0.006(11) -0.046(10)
C59 0.30(3) 0.071(7) 0.070(10) -0.004(7) -0.002(13) 0.015(11)
C60 0.197(16) 0.084(8) 0.118(13) -0.031(8) -0.040(12) 0.040(9)
P1 0.096(2) 0.0726(15) 0.0753(19) -0.0057(13) -0.0081(15) 0.0009(13)
P2 0.120(3) 0.165(3) 0.098(3) -0.023(2) -0.007(2) 0.030(2)

loop_
_atom_type_symbol
_atom_type_description
_atom_type_scat_dispersion_real
_atom_type_scat_dispersion_imag
_atom_type_scat_source
C C 0.0033 0.0016 'International Tables Vol C Tables 4.2.6.8 and 6.1.1.4'
H H 0.0000 0.0000 'International Tables Vol C Tables 4.2.6.8 and 6.1.1.4'
P P 0.1023 0.0942 'International Tables Vol C Tables 4.2.6.8 and 6.1.1.4'
Cl Cl 0.1484 0.1585 'International Tables Vol C Tables 4.2.6.8 and 6.1.1.4'
Fe Fe 0.3463 0.8444 'International Tables Vol C Tables 4.2.6.8 and 6.1.1.4'
Cd Cd -0.8075 1.2024 'International Tables Vol C Tables 4.2.6.8 and 6.1.1.4'
Se Se -0.0929 2.2259 'International Tables Vol C Tables 4.2.6.8 and 6.1.1.4'
O O 0.0106 0.0060 'International Tables Vol C Tables 4.2.6.8 and 6.1.1.4'

loop_
_geom_angle_atom_site_label_1
_geom_angle_atom_site_label_2
_geom_angle_atom_site_label_3
_geom_angle
_geom_angle_site_symmetry_1
_geom_angle_site_symmetry_3
_geom_angle_publ_flag
Cl1 Cd1 Se3 105.55(6) . . ?
Cl1 Cd1 Se1 118.19(6) . . ?
Se3 Cd1 Se1 113.83(3) . . ?
Cl1 Cd1 Se2 98.03(5) . . ?
Se3 Cd1 Se2 113.98(3) . . ?
Se1 Cd1 Se2 106.45(3) . . ?
Cl2 Cd2 Se4 104.98(7) . . ?
Cl2 Cd2 Se6 112.44(7) . . ?
Se4 Cd2 Se6 107.05(3) . . ?
Cl2 Cd2 Se1 107.11(6) . . ?
Se4 Cd2 Se1 119.98(3) . . ?
Se6 Cd2 Se1 105.45(3) . . ?
Cl3 Cd3 Se2 111.06(7) . . ?
Cl3 Cd3 Se4 107.70(7) . . ?
Se2 Cd3 Se4 121.63(3) . . ?
Cl3 Cd3 Se5 107.42(8) . . ?
Se2 Cd3 Se5 108.60(3) . . ?
Se4 Cd3 Se5 99.10(3) . . ?
Cl4 Cd4 Se5 107.46(7) . . ?
Cl4 Cd4 Se3 109.05(6) . . ?
Se5 Cd4 Se3 127.51(3) . . ?
Cl4 Cd4 Se6 100.93(7) . . ?
Se5 Cd4 Se6 109.60(3) . . ?
Se3 Cd4 Se6 99.01(3) . . ?
C1 Se1 Cd1 105.5(2) . . ?
C1 Se1 Cd2 94.7(2) . . ?
Cd1 Se1 Cd2 104.81(3) . . ?
C11 Se2 Cd3 105.0(2) . . ?
C11 Se2 Cd1 90.5(2) . . ?
Cd3 Se2 Cd1 110.43(3) . . ?
C21 Se3 Cd1 96.2(2) . . ?
C21 Se3 Cd4 107.6(2) . . ?
Cd1 Se3 Cd4 100.86(3) . . ?
C31 Se4 Cd3 104.4(2) . . ?
C31 Se4 Cd2 104.9(3) . . ?
Cd3 Se4 Cd2 103.29(3) . . ?
C41 Se5 Cd4 102.6(3) . . ?
C41 Se5 Cd3 103.7(3) . . ?
Cd4 Se5 Cd3 104.26(3) . . ?
C51 Se6 Cd2 107.4(3) . . ?
C51 Se6 Cd4 95.2(2) . . ?
Cd2 Se6 Cd4 107.47(3) . . ?
C7 Fe1 C2 108.8(4) . . ?
C7 Fe1 C6 40.0(4) . . ?
C2 Fe1 C6 127.0(3) . . ?
C7 Fe1 C5 153.9(4) . . ?
C2 Fe1 C5 68.4(3) . . ?
C6 Fe1 C5 119.7(4) . . ?
C7 Fe1 C4 164.4(4) . . ?
C2 Fe1 C4 67.9(3) . . ?
C6 Fe1 C4 154.1(4) . . ?
C5 Fe1 C4 40.7(3) . . ?
C7 Fe1 C8 39.6(4) . . ?
C2 Fe1 C8 120.3(4) . . ?
C6 Fe1 C8 66.9(4) . . ?
C5 Fe1 C8 164.5(4) . . ?
C4 Fe1 C8 127.7(4) . . ?
C7 Fe1 C3 127.8(4) . . ?
C2 Fe1 C3 40.8(3) . . ?
C6 Fe1 C3 164.7(4) . . ?
C5 Fe1 C3 68.1(4) . . ?
C4 Fe1 C3 39.9(3) . . ?
C8 Fe1 C3 109.3(4) . . ?
C7 Fe1 C1 119.7(3) . . ?
C2 Fe1 C1 40.6(3) . . ?
C6 Fe1 C1 108.0(3) . . ?
C5 Fe1 C1 41.0(3) . . ?
C4 Fe1 C1 68.5(3) . . ?
C8 Fe1 C1 153.7(4) . . ?
C3 Fe1 C1 68.5(3) . . ?
C7 Fe1 C9 67.3(4) . . ?
C2 Fe1 C9 154.0(4) . . ?
C6 Fe1 C9 67.6(4) . . ?
C5 Fe1 C9 126.8(4) . . ?
C4 Fe1 C9 108.5(4) . . ?
C8 Fe1 C9 40.1(4) . . ?
C3 Fe1 C9 119.8(4) . . ?
C1 Fe1 C9 164.3(4) . . ?
C7 Fe1 C10 67.5(4) . . ?
C2 Fe1 C10 163.9(4) . . ?
C6 Fe1 C10 40.2(3) . . ?
C5 Fe1 C10 107.6(4) . . ?
C4 Fe1 C10 119.9(4) . . ?
C8 Fe1 C10 67.6(4) . . ?
C3 Fe1 C10 153.8(4) . . ?
C1 Fe1 C10 126.3(4) . . ?
C9 Fe1 C10 40.7(4) . . ?
C16 Fe2 C13 160.6(6) . . ?
C16 Fe2 C14 157.4(6) . . ?
C13 Fe2 C14 40.6(4) . . ?
C16 Fe2 C12 124.4(6) . . ?
C13 Fe2 C12 40.5(3) . . ?
C14 Fe2 C12 67.7(4) . . ?
C16 Fe2 C20 39.3(5) . . ?
C13 Fe2 C20 158.6(6) . . ?
C14 Fe2 C20 123.3(5) . . ?
C12 Fe2 C20 159.7(6) . . ?
C16 Fe2 C15 120.6(5) . . ?
C13 Fe2 C15 69.7(4) . . ?
C14 Fe2 C15 41.6(3) . . ?
C12 Fe2 C15 68.7(4) . . ?
C20 Fe2 C15 107.3(5) . . ?
C16 Fe2 C18 67.1(5) . . ?
C13 Fe2 C18 108.7(5) . . ?
C14 Fe2 C18 125.3(5) . . ?
C12 Fe2 C18 122.8(5) . . ?
C20 Fe2 C18 67.2(5) . . ?
C15 Fe2 C18 161.5(5) . . ?
C16 Fe2 C11 107.0(4) . . ?
C13 Fe2 C11 69.0(4) . . ?
C14 Fe2 C11 68.6(3) . . ?
C12 Fe2 C11 40.7(3) . . ?
C20 Fe2 C11 123.3(6) . . ?
C15 Fe2 C11 40.8(3) . . ?
C18 Fe2 C11 157.1(5) . . ?
C16 Fe2 C17 40.8(5) . . ?
C13 Fe2 C17 123.7(5) . . ?
C14 Fe2 C17 160.6(6) . . ?
C12 Fe2 C17 107.7(5) . . ?
C20 Fe2 C17 67.6(5) . . ?
C15 Fe2 C17 156.2(5) . . ?
C18 Fe2 C17 40.0(4) . . ?
C11 Fe2 C17 121.0(5) . . ?
C16 Fe2 C19 67.2(5) . . ?
C13 Fe2 C19 122.8(5) . . ?
C14 Fe2 C19 109.0(4) . . ?
C12 Fe2 C19 158.1(6) . . ?
C20 Fe2 C19 40.4(5) . . ?
C15 Fe2 C19 124.3(5) . . ?
C18 Fe2 C19 40.1(4) . . ?
C11 Fe2 C19 160.3(6) . . ?
C17 Fe2 C19 67.8(5) . . ?
C23 Fe3 C26 160.6(6) . . ?
C23 Fe3 C22 40.3(4) . . ?
C26 Fe3 C22 125.3(5) . . ?
C23 Fe3 C29 123.5(5) . . ?
C26 Fe3 C29 66.6(5) . . ?
C22 Fe3 C29 160.7(6) . . ?
C23 Fe3 C27 124.7(6) . . ?
C26 Fe3 C27 39.7(4) . . ?
C22 Fe3 C27 110.5(5) . . ?
C29 Fe3 C27 67.9(6) . . ?
C23 Fe3 C24 39.7(4) . . ?
C26 Fe3 C24 159.3(5) . . ?
C22 Fe3 C24 68.1(4) . . ?
C29 Fe3 C24 105.6(5) . . ?
C27 Fe3 C24 157.6(6) . . ?
C23 Fe3 C25 67.5(4) . . ?
C26 Fe3 C25 124.7(4) . . ?
C22 Fe3 C25 69.0(4) . . ?
C29 Fe3 C25 118.9(6) . . ?
C27 Fe3 C25 161.6(5) . . ?
C24 Fe3 C25 40.5(4) . . ?
C23 Fe3 C28 107.2(5) . . ?
C26 Fe3 C28 68.5(5) . . ?
C22 Fe3 C28 124.3(6) . . ?
C29 Fe3 C28 41.4(5) . . ?
C27 Fe3 C28 41.5(5) . . ?
C24 Fe3 C28 119.3(6) . . ?
C25 Fe3 C28 154.4(7) . . ?
C23 Fe3 C21 68.5(3) . . ?
C26 Fe3 C21 109.5(4) . . ?
C22 Fe3 C21 41.6(3) . . ?
C29 Fe3 C21 155.2(6) . . ?
C27 Fe3 C21 126.0(5) . . ?
C24 Fe3 C21 68.9(4) . . ?
C25 Fe3 C21 41.3(3) . . ?
C28 Fe3 C21 162.5(7) . . ?
C23 Fe3 C30 156.9(6) . . ?
C26 Fe3 C30 40.7(4) . . ?
C22 Fe3 C30 160.9(5) . . ?
C29 Fe3 C30 37.8(5) . . ?
C27 Fe3 C30 67.3(5) . . ?
C24 Fe3 C30 121.6(5) . . ?
C25 Fe3 C30 106.9(4) . . ?
C28 Fe3 C30 67.6(5) . . ?
C21 Fe3 C30 123.1(4) . . ?
C36 Fe4 C40 39.8(7) . . ?
C36 Fe4 C34 156.4(11) . . ?
C40 Fe4 C34 122.3(8) . . ?
C36 Fe4 C33 161.7(12) . . ?
C40 Fe4 C33 157.3(10) . . ?
C34 Fe4 C33 40.2(4) . . ?
C36 Fe4 C32 124.0(9) . . ?
C40 Fe4 C32 159.4(10) . . ?
C34 Fe4 C32 67.9(4) . . ?
C33 Fe4 C32 41.7(4) . . ?
C36 Fe4 C37 37.0(8) . . ?
C40 Fe4 C37 64.1(8) . . ?
C34 Fe4 C37 164.7(10) . . ?
C33 Fe4 C37 128.8(10) . . ?
C32 Fe4 C37 111.2(6) . . ?
C36 Fe4 C31 107.2(6) . . ?
C40 Fe4 C31 122.8(8) . . ?
C34 Fe4 C31 67.3(4) . . ?
C33 Fe4 C31 69.2(4) . . ?
C32 Fe4 C31 40.8(3) . . ?
C37 Fe4 C31 122.7(8) . . ?
C36 Fe4 C35 120.4(8) . . ?
C40 Fe4 C35 106.2(6) . . ?
C34 Fe4 C35 40.4(4) . . ?
C33 Fe4 C35 69.3(4) . . ?
C32 Fe4 C35 69.1(4) . . ?
C37 Fe4 C35 154.7(10) . . ?
C31 Fe4 C35 40.7(3) . . ?
C36 Fe4 C39 67.2(7) . . ?
C40 Fe4 C39 39.7(7) . . ?
C34 Fe4 C39 108.9(5) . . ?
C33 Fe4 C39 122.7(6) . . ?
C32 Fe4 C39 159.6(7) . . ?
C37 Fe4 C39 66.3(7) . . ?
C31 Fe4 C39 158.4(7) . . ?
C35 Fe4 C39 122.5(6) . . ?
C36 Fe4 C38 67.4(7) . . ?
C40 Fe4 C38 65.8(7) . . ?
C34 Fe4 C38 125.1(7) . . ?
C33 Fe4 C38 109.8(6) . . ?
C32 Fe4 C38 125.5(7) . . ?
C37 Fe4 C38 42.0(7) . . ?
C31 Fe4 C38 160.6(8) . . ?
C35 Fe4 C38 158.4(8) . . ?
C39 Fe4 C38 38.6(5) . . ?
C43 Fe5 C49 124.7(6) . . ?
C43 Fe5 C46 157.3(7) . . ?
C49 Fe5 C46 68.7(5) . . ?
C43 Fe5 C50 161.3(6) . . ?
C49 Fe5 C50 41.2(6) . . ?
C46 Fe5 C50 40.6(5) . . ?
C43 Fe5 C44 39.6(5) . . ?
C49 Fe5 C44 110.0(5) . . ?
C46 Fe5 C44 160.3(7) . . ?
C50 Fe5 C44 125.4(6) . . ?
C43 Fe5 C48 109.3(6) . . ?
C49 Fe5 C48 39.3(6) . . ?
C46 Fe5 C48 68.4(6) . . ?
C50 Fe5 C48 67.7(7) . . ?
C44 Fe5 C48 123.9(6) . . ?
C43 Fe5 C47 124.3(8) . . ?
C49 Fe5 C47 65.6(6) . . ?
C46 Fe5 C47 39.7(6) . . ?
C50 Fe5 C47 66.0(6) . . ?
C44 Fe5 C47 159.0(7) . . ?
C48 Fe5 C47 39.5(5) . . ?
C43 Fe5 C42 41.3(4) . . ?
C49 Fe5 C42 160.0(7) . . ?
C46 Fe5 C42 119.8(5) . . ?
C50 Fe5 C42 156.1(6) . . ?
C44 Fe5 C42 68.4(5) . . ?
C48 Fe5 C42 123.9(7) . . ?
C47 Fe5 C42 108.4(6) . . ?
C43 Fe5 C41 68.4(4) . . ?
C49 Fe5 C41 158.8(8) . . ?
C46 Fe5 C41 105.3(4) . . ?
C50 Fe5 C41 121.2(5) . . ?
C44 Fe5 C41 68.4(4) . . ?
C48 Fe5 C41 159.3(7) . . ?
C47 Fe5 C41 123.5(5) . . ?
C42 Fe5 C41 40.7(4) . . ?
C43 Fe5 C45 68.5(5) . . ?
C49 Fe5 C45 123.3(7) . . ?
C46 Fe5 C45 122.2(5) . . ?
C50 Fe5 C45 107.2(5) . . ?
C44 Fe5 C45 40.9(4) . . ?
C48 Fe5 C45 158.7(7) . . ?
C47 Fe5 C45 159.2(6) . . ?
C42 Fe5 C45 69.4(4) . . ?
C41 Fe5 C45 41.4(4) . . ?
C60 Fe6 C54 120.1(6) . . ?
C60 Fe6 C55 108.5(5) . . ?
C54 Fe6 C55 40.4(4) . . ?
C60 Fe6 C51 127.2(6) . . ?
C54 Fe6 C51 69.0(4) . . ?
C55 Fe6 C51 41.7(4) . . ?
C60 Fe6 C59 41.7(6) . . ?
C54 Fe6 C59 106.2(5) . . ?
C55 Fe6 C59 125.6(7) . . ?
C51 Fe6 C59 164.9(7) . . ?
C60 Fe6 C58 67.2(7) . . ?
C54 Fe6 C58 125.3(5) . . ?
C55 Fe6 C58 162.1(6) . . ?
C51 Fe6 C58 154.7(6) . . ?
C59 Fe6 C58 39.6(6) . . ?
C60 Fe6 C53 153.3(6) . . ?
C54 Fe6 C53 40.8(4) . . ?
C55 Fe6 C53 69.1(4) . . ?
C51 Fe6 C53 69.7(3) . . ?
C59 Fe6 C53 116.7(6) . . ?
C58 Fe6 C53 106.5(5) . . ?
C60 Fe6 C56 40.7(5) . . ?
C54 Fe6 C56 156.5(6) . . ?
C55 Fe6 C56 122.9(5) . . ?
C51 Fe6 C56 109.7(4) . . ?
C59 Fe6 C56 68.5(5) . . ?
C58 Fe6 C56 66.0(5) . . ?
C53 Fe6 C56 162.5(6) . . ?
C60 Fe6 C57 67.1(6) . . ?
C54 Fe6 C57 161.9(6) . . ?
C55 Fe6 C57 157.0(5) . . ?
C51 Fe6 C57 121.5(5) . . ?
C59 Fe6 C57 67.3(6) . . ?
C58 Fe6 C57 39.3(5) . . ?
C53 Fe6 C57 125.5(6) . . ?
C56 Fe6 C57 38.9(5) . . ?
C60 Fe6 C52 164.9(6) . . ?
C54 Fe6 C52 69.3(4) . . ?
C55 Fe6 C52 70.3(4) . . ?
C51 Fe6 C52 42.1(3) . . ?
C59 Fe6 C52 151.2(7) . . ?
C58 Fe6 C52 118.6(6) . . ?
C53 Fe6 C52 41.4(4) . . ?
C56 Fe6 C52 126.5(5) . . ?
C57 Fe6 C52 107.7(5) . . ?
C2 C1 C5 106.9(7) . . ?
C2 C1 Se1 128.8(6) . . ?
C5 C1 Se1 124.3(7) . . ?
C2 C1 Fe1 69.0(4) . . ?
C5 C1 Fe1 69.1(4) . . ?
Se1 C1 Fe1 128.1(4) . . ?
C1 C2 C3 108.7(8) . . ?
C1 C2 Fe1 70.3(4) . . ?
C3 C2 Fe1 70.2(5) . . ?
C4 C3 C2 107.8(8) . . ?
C4 C3 Fe1 69.9(5) . . ?
C2 C3 Fe1 69.0(5) . . ?
C3 C4 C5 108.7(7) . . ?
C3 C4 Fe1 70.2(5) . . ?
C5 C4 Fe1 69.4(4) . . ?
C4 C5 C1 107.9(8) . . ?
C4 C5 Fe1 69.9(5) . . ?
C1 C5 Fe1 69.9(4) . . ?
C7 C6 C10 108.7(9) . . ?
C7 C6 Fe1 69.6(5) . . ?
C10 C6 Fe1 70.9(5) . . ?
C8 C7 C6 108.9(8) . . ?
C8 C7 Fe1 71.1(5) . . ?
C6 C7 Fe1 70.4(5) . . ?
C7 C8 C9 108.4(9) . . ?
C7 C8 Fe1 69.3(5) . . ?
C9 C8 Fe1 70.1(5) . . ?
C8 C9 C10 107.5(8) . . ?
C8 C9 Fe1 69.8(5) . . ?
C10 C9 Fe1 70.1(5) . . ?
C6 C10 C9 106.5(9) . . ?
C6 C10 Fe1 68.9(5) . . ?
C9 C10 Fe1 69.3(5) . . ?
C12 C11 C15 107.5(8) . . ?
C12 C11 Se2 123.8(6) . . ?
C15 C11 Se2 128.6(6) . . ?
C12 C11 Fe2 68.9(5) . . ?
C15 C11 Fe2 69.2(5) . . ?
Se2 C11 Fe2 128.1(4) . . ?
C13 C12 C11 109.6(8) . . ?
C13 C12 Fe2 69.4(5) . . ?
C11 C12 Fe2 70.3(5) . . ?
C12 C13 C14 107.5(9) . . ?
C12 C13 Fe2 70.2(6) . . ?
C14 C13 Fe2 70.0(5) . . ?
C13 C14 C15 109.0(8) . . ?
C13 C14 Fe2 69.4(5) . . ?
C15 C14 Fe2 69.6(5) . . ?
C11 C15 C14 106.3(8) . . ?
C11 C15 Fe2 69.9(4) . . ?
C14 C15 Fe2 68.7(5) . . ?
C20 C16 C17 109.7(13) . . ?
C20 C16 Fe2 71.0(7) . . ?
C17 C16 Fe2 70.9(7) . . ?
C18 C17 C16 105.7(12) . . ?
C18 C17 Fe2 69.8(6) . . ?
C16 C17 Fe2 68.4(6) . . ?
C17 C18 C19 109.6(12) . . ?
C17 C18 Fe2 70.2(6) . . ?
C19 C18 Fe2 70.7(6) . . ?
C18 C19 C20 106.1(11) . . ?
C18 C19 Fe2 69.2(6) . . ?
C20 C19 Fe2 68.6(6) . . ?
C16 C20 C19 108.8(13) . . ?
C16 C20 Fe2 69.7(6) . . ?
C19 C20 Fe2 71.0(7) . . ?
C25 C21 C22 106.0(7) . . ?
C25 C21 Se3 127.4(6) . . ?
C22 C21 Se3 126.6(7) . . ?
C25 C21 Fe3 69.3(5) . . ?
C22 C21 Fe3 68.7(5) . . ?
Se3 C21 Fe3 127.8(4) . . ?
C23 C22 C21 107.2(9) . . ?
C23 C22 Fe3 69.6(6) . . ?
C21 C22 Fe3 69.7(5) . . ?
C24 C23 C22 110.5(9) . . ?
C24 C23 Fe3 70.8(7) . . ?
C22 C23 Fe3 70.1(5) . . ?
C23 C24 C25 108.0(9) . . ?
C23 C24 Fe3 69.5(7) . . ?
C25 C24 Fe3 69.8(5) . . ?
C24 C25 C21 108.1(9) . . ?
C24 C25 Fe3 69.7(6) . . ?
C21 C25 Fe3 69.4(5) . . ?
C27 C26 C30 108.1(11) . . ?
C27 C26 Fe3 70.5(7) . . ?
C30 C26 Fe3 70.5(6) . . ?
C26 C27 C28 108.4(12) . . ?
C26 C27 Fe3 69.8(7) . . ?
C28 C27 Fe3 69.4(7) . . ?
C29 C28 C27 103.9(11) . . ?
C29 C28 Fe3 69.0(7) . . ?
C27 C28 Fe3 69.1(6) . . ?
C30 C29 C28 110.7(14) . . ?
C30 C29 Fe3 71.7(7) . . ?
C28 C29 Fe3 69.6(8) . . ?
C29 C30 C26 108.8(13) . . ?
C29 C30 Fe3 70.5(8) . . ?
C26 C30 Fe3 68.8(6) . . ?
C35 C31 C32 108.9(8) . . ?
C35 C31 Se4 127.2(7) . . ?
C32 C31 Se4 123.8(7) . . ?
C35 C31 Fe4 69.8(5) . . ?
C32 C31 Fe4 69.3(5) . . ?
Se4 C31 Fe4 125.0(4) . . ?
C31 C32 C33 107.4(9) . . ?
C31 C32 Fe4 69.9(5) . . ?
C33 C32 Fe4 68.8(5) . . ?
C34 C33 C32 106.1(9) . . ?
C34 C33 Fe4 69.9(6) . . ?
C32 C33 Fe4 69.5(6) . . ?
C33 C34 C35 111.6(9) . . ?
C33 C34 Fe4 69.9(6) . . ?
C35 C34 Fe4 70.5(6) . . ?
C34 C35 C31 105.9(9) . . ?
C34 C35 Fe4 69.1(5) . . ?
C31 C35 Fe4 69.6(5) . . ?
C37 C36 C40 108(2) . . ?
C37 C36 Fe4 72.7(13) . . ?
C40 C36 Fe4 70.2(9) . . ?
C36 C37 C38 110(2) . . ?
C36 C37 Fe4 70.3(9) . . ?
C38 C37 Fe4 69.6(8) . . ?
C39 C38 C37 104.5(17) . . ?
C39 C38 Fe4 70.3(7) . . ?
C37 C38 Fe4 68.4(7) . . ?
C38 C39 C40 107.9(17) . . ?
C38 C39 Fe4 71.1(7) . . ?
C40 C39 Fe4 68.9(8) . . ?
C36 C40 C39 109.6(19) . . ?
C36 C40 Fe4 70.0(10) . . ?
C39 C40 Fe4 71.4(8) . . ?
C42 C41 C45 108.5(8) . . ?
C42 C41 Se5 125.3(8) . . ?
C45 C41 Se5 126.2(8) . . ?
C42 C41 Fe5 69.4(5) . . ?
C45 C41 Fe5 69.4(5) . . ?
Se5 C41 Fe5 125.7(4) . . ?
C41 C42 C43 106.6(11) . . ?
C41 C42 Fe5 70.0(6) . . ?
C43 C42 Fe5 68.5(6) . . ?
C44 C43 C42 109.3(11) . . ?
C44 C43 Fe5 70.5(7) . . ?
C42 C43 Fe5 70.2(6) . . ?
C43 C44 C45 109.9(10) . . ?
C43 C44 Fe5 69.8(7) . . ?
C45 C44 Fe5 70.4(5) . . ?
C44 C45 C41 105.7(10) . . ?
C44 C45 Fe5 68.7(6) . . ?
C41 C45 Fe5 69.2(5) . . ?
C47 C46 C50 105.2(11) . . ?
C47 C46 Fe5 70.8(7) . . ?
C50 C46 Fe5 69.8(7) . . ?
C48 C47 C46 111.7(16) . . ?
C48 C47 Fe5 70.2(8) . . ?
C46 C47 Fe5 69.5(7) . . ?
C49 C48 C47 106.8(17) . . ?
C49 C48 Fe5 69.7(9) . . ?
C47 C48 Fe5 70.4(8) . . ?
C48 C49 C50 108.5(14) . . ?
C48 C49 Fe5 71.0(9) . . ?
C50 C49 Fe5 69.5(6) . . ?
C46 C50 C49 107.7(14) . . ?
C46 C50 Fe5 69.6(7) . . ?
C49 C50 Fe5 69.3(8) . . ?
C55 C51 C52 107.9(8) . . ?
C55 C51 Se6 125.5(7) . . ?
C52 C51 Se6 126.5(7) . . ?
C55 C51 Fe6 69.1(5) . . ?
C52 C51 Fe6 70.1(5) . . ?
Se6 C51 Fe6 129.7(4) . . ?
C53 C52 C51 105.7(9) . . ?
C53 C52 Fe6 68.4(5) . . ?
C51 C52 Fe6 67.9(5) . . ?
C54 C53 C52 108.6(9) . . ?
C54 C53 Fe6 69.0(6) . . ?
C52 C53 Fe6 70.2(5) . . ?
C55 C54 C53 110.2(10) . . ?
C55 C54 Fe6 70.2(6) . . ?
C53 C54 Fe6 70.2(6) . . ?
C54 C55 C51 107.7(9) . . ?
C54 C55 Fe6 69.5(6) . . ?
C51 C55 Fe6 69.2(5) . . ?
C57 C56 C60 108.0(13) . . ?
C57 C56 Fe6 70.8(7) . . ?
C60 C56 Fe6 68.3(7) . . ?
C56 C57 C58 108.5(14) . . ?
C56 C57 Fe6 70.3(7) . . ?
C58 C57 Fe6 69.5(8) . . ?
C57 C58 C59 110.9(16) . . ?
C57 C58 Fe6 71.2(7) . . ?
C59 C58 Fe6 70.2(8) . . ?
C58 C59 C60 105.3(14) . . ?
C58 C59 Fe6 70.3(8) . . ?
C60 C59 Fe6 68.4(7) . . ?
C56 C60 C59 107.4(15) . . ?
C56 C60 Fe6 71.0(7) . . ?
C59 C60 Fe6 69.9(8) . . ?
C64 P1 C67 115.2(5) . . ?
C64 P1 C61 108.9(6) . . ?
C67 P1 C61 109.0(5) . . ?
C62 C61 P1 115.7(9) . . ?
C61 C62 C63 115.4(11) . . ?
C65 C64 P1 115.8(9) . . ?
C64 C65 C66 115.1(12) . . ?
C68 C67 P1 115.4(7) . . ?
C67 C68 C69 112.3(9) . . ?
C76 P2 C70 116.2(10) . . ?
C76 P2 C73 104.7(10) . . ?
C70 P2 C73 119.0(13) . . ?
C71 C70 P2 128(3) . . ?
C70 C71 C72 114(3) . . ?
C74 C73 P2 138(3) . . ?
C73 C74 C75 137(3) . . ?
C77 C76 P2 114.7(13) . . ?
C76 C77 C78 118.5(18) . . ?
C4S O1S C1S 96(3) . . ?
C2S C1S O1S 101(3) . . ?
C1S C2S C3S 96(3) . . ?
C4S C3S C2S 96(3) . . ?
C3S C4S O1S 101(3) . . ?

loop_
_geom_bond_atom_site_label_1
_geom_bond_atom_site_label_2
_geom_bond_distance
_geom_bond_site_symmetry_2
_geom_bond_publ_flag
Cd1 Cl1 2.4747(19) . ?
Cd1 Se3 2.6151(10) . ?
Cd1 Se1 2.6460(9) . ?
Cd1 Se2 2.6525(9) . ?
Cd2 Cl2 2.441(2) . ?
Cd2 Se4 2.6466(10) . ?
Cd2 Se6 2.6603(11) . ?
Cd2 Se1 2.6628(9) . ?
Cd3 Cl3 2.424(2) . ?
Cd3 Se2 2.6334(10) . ?
Cd3 Se4 2.6411(9) . ?
Cd3 Se5 2.6827(11) . ?
Cd4 Cl4 2.449(2) . ?
Cd4 Se5 2.6316(10) . ?
Cd4 Se3 2.6426(9) . ?
Cd4 Se6 2.6678(10) . ?
Se1 C1 1.921(7) . ?
Se2 C11 1.906(9) . ?
Se3 C21 1.889(8) . ?
Se4 C31 1.926(9) . ?
Se5 C41 1.925(8) . ?
Se6 C51 1.911(9) . ?
Fe1 C7 2.021(8) . ?
Fe1 C2 2.028(8) . ?
Fe1 C6 2.031(8) . ?
Fe1 C5 2.034(8) . ?
Fe1 C4 2.040(8) . ?
Fe1 C8 2.043(9) . ?
Fe1 C3 2.044(9) . ?
Fe1 C1 2.045(7) . ?
Fe1 C9 2.046(8) . ?
Fe1 C10 2.057(8) . ?
Fe2 C16 2.006(10) . ?
Fe2 C13 2.010(9) . ?
Fe2 C14 2.018(9) . ?
Fe2 C12 2.020(8) . ?
Fe2 C20 2.022(11) . ?
Fe2 C15 2.030(8) . ?
Fe2 C18 2.034(10) . ?
Fe2 C11 2.039(8) . ?
Fe2 C17 2.040(10) . ?
Fe2 C19 2.054(10) . ?
Fe3 C23 2.020(10) . ?
Fe3 C26 2.026(10) . ?
Fe3 C22 2.027(9) . ?
Fe3 C29 2.032(13) . ?
Fe3 C27 2.035(12) . ?
Fe3 C24 2.037(10) . ?
Fe3 C25 2.038(9) . ?
Fe3 C28 2.040(11) . ?
Fe3 C21 2.040(8) . ?
Fe3 C30 2.048(11) . ?
Fe4 C36 1.991(15) . ?
Fe4 C40 1.994(13) . ?
Fe4 C34 2.006(10) . ?
Fe4 C33 2.006(10) . ?
Fe4 C32 2.015(8) . ?
Fe4 C37 2.018(14) . ?
Fe4 C31 2.022(8) . ?
Fe4 C35 2.025(9) . ?
Fe4 C39 2.026(11) . ?
Fe4 C38 2.035(11) . ?
Fe5 C43 2.011(11) . ?
Fe5 C49 2.013(12) . ?
Fe5 C46 2.015(11) . ?
Fe5 C50 2.017(11) . ?
Fe5 C44 2.020(11) . ?
Fe5 C48 2.030(14) . ?
Fe5 C47 2.032(12) . ?
Fe5 C42 2.032(11) . ?
Fe5 C41 2.040(8) . ?
Fe5 C45 2.042(10) . ?
Fe6 C60 1.998(12) . ?
Fe6 C54 2.006(10) . ?
Fe6 C55 2.015(10) . ?
Fe6 C51 2.016(8) . ?
Fe6 C59 2.017(12) . ?
Fe6 C58 2.018(12) . ?
Fe6 C53 2.022(10) . ?
Fe6 C56 2.033(11) . ?
Fe6 C57 2.039(11) . ?
Fe6 C52 2.046(9) . ?
C1 C2 1.415(11) . ?
C1 C5 1.427(10) . ?
C2 C3 1.419(11) . ?
C3 C4 1.394(12) . ?
C4 C5 1.415(12) . ?
C6 C7 1.384(13) . ?
C6 C10 1.405(11) . ?
C7 C8 1.376(12) . ?
C8 C9 1.402(13) . ?
C9 C10 1.426(13) . ?
C11 C12 1.412(11) . ?
C11 C15 1.420(11) . ?
C12 C13 1.394(12) . ?
C13 C14 1.396(12) . ?
C14 C15 1.438(12) . ?
C16 C20 1.355(16) . ?
C16 C17 1.409(16) . ?
C17 C18 1.393(16) . ?
C18 C19 1.401(15) . ?
C19 C20 1.406(17) . ?
C21 C25 1.437(11) . ?
C21 C22 1.445(11) . ?
C22 C23 1.394(13) . ?
C23 C24 1.377(15) . ?
C24 C25 1.411(12) . ?
C26 C27 1.377(14) . ?
C26 C30 1.417(14) . ?
C27 C28 1.444(18) . ?
C28 C29 1.441(19) . ?
C29 C30 1.323(16) . ?
C31 C35 1.406(12) . ?
C31 C32 1.408(12) . ?
C32 C33 1.430(14) . ?
C33 C34 1.380(14) . ?
C34 C35 1.391(13) . ?
C36 C37 1.27(3) . ?
C36 C40 1.36(2) . ?
C37 C38 1.45(2) . ?
C38 C39 1.344(18) . ?
C39 C40 1.37(2) . ?
C41 C42 1.415(13) . ?
C41 C45 1.443(13) . ?
C42 C43 1.425(14) . ?
C43 C44 1.366(16) . ?
C44 C45 1.421(13) . ?
C46 C47 1.376(19) . ?
C46 C50 1.398(17) . ?
C47 C48 1.372(19) . ?
C48 C49 1.36(2) . ?
C49 C50 1.419(18) . ?
C51 C55 1.436(12) . ?
C51 C52 1.459(12) . ?
C52 C53 1.437(13) . ?
C53 C54 1.403(14) . ?
C54 C55 1.388(13) . ?
C56 C57 1.357(16) . ?
C56 C60 1.402(17) . ?
C57 C58 1.364(17) . ?
C58 C59 1.37(2) . ?
C59 C60 1.429(19) . ?
P1 C64 1.751(11) . ?
P1 C67 1.765(9) . ?
P1 C61 1.817(11) . ?
C61 C62 1.439(15) . ?
C62 C63 1.487(16) . ?
C64 C65 1.427(14) . ?
C65 C66 1.490(15) . ?
C67 C68 1.509(13) . ?
C68 C69 1.544(16) . ?
P2 C76 1.733(14) . ?
P2 C70 1.81(3) . ?
P2 C73 1.89(2) . ?
C70 C71 1.14(3) . ?
C71 C72 1.64(3) . ?
C73 C74 1.08(3) . ?
C74 C75 1.42(2) . ?
C76 C77 1.404(19) . ?
C77 C78 1.49(2) . ?
O1S C4S 1.40(4) . ?
O1S C1S 1.67(4) . ?
C1S C2S 1.27(4) . ?
C2S C3S 1.50(4) . ?
C3S C4S 1.27(4) . ?
